data_4343636
loop_
_publ_author_name
'Ball, R.D.'
'Bennett, M.J.'

_publ_section_title
;
 The crystal and molecular structures of the cis and trans isomers of
 bis(trichlorogermanyl)tetracarbonylruthenium
;
_journal_name_full 'Inorganic Chemistry'
_journal_page_first 1806
_journal_page_last 1811
_journal_volume 11
_journal_year 1972
_chemical_formula_sum 'C4 Cl6 Ge2 O4 Ru'
_chemical_name_systematic 'Ru (C O)4 (Ge Cl3)2'
_space_group_IT_number 4
_symmetry_space_group_name_Hall 'P 2yb'
_symmetry_space_group_name_H-M 'P 1 21 1'
_cell_angle_alpha 90
_cell_angle_beta 91.57
_cell_angle_gamma 90
_cell_formula_units_Z 4
_cell_length_a 9.759
_cell_length_b 12.608
_cell_length_c 12.878
_cell_volume 1583.933
_citation_journal_id_ASTM INOCAJ
_cod_data_source_file Ball_INOCAJ_1972_1591.cif
_cod_data_source_block C4Cl6Ge2O4Ru1
_cod_original_formula_sum 'C4 Cl6 Ge2 O4 Ru1'
_cod_database_code 4343636

loop_
_symmetry_equiv_pos_as_xyz
x,y,z
-x,y+1/2,-z

loop_
_atom_site_label
_atom_site_type_symbol
_atom_site_fract_x
_atom_site_fract_y
_atom_site_fract_z
_atom_site_occupancy
_atom_site_U_iso_or_equiv
Cl4 Cl-1 0.4308 0.2726 0.329 1 0.0
Cl9 Cl-1 -0.0858 0.293 -0.2443 1 0.0
C1 C+2 0.6543 -0.0193 0.1854 1 0.0
Cl1 Cl-1 0.2548 0.0342 0.4228 1 0.0
Cl5 Cl-1 0.682 0.2498 0.1583 1 0.0
Cl3 Cl-1 0.4473 -0.1869 0.4036 1 0.0
C4 C+2 0.4699 0.0254 0.0166 1 0.0
C2 C+2 0.2498 0.031 0.1639 1 0.0
Ge4 Ge+2 -0.00281 0.01805 -0.12909 1 0.0
O3 O-2 0.4155 -0.2406 0.137 1 0.0
O8 O-2 -0.0772 -0.2468 -0.2724 1 0.0
Cl7 Cl-1 0.2057 0.2321 -0.3664 1 0.0
O7 O-2 -0.0759 -0.0384 -0.553 1 0.0
Cl8 Cl-1 -0.0983 0.2295 -0.4967 1 0.0
Ge2 Ge+2 0.48235 0.19387 0.18929 1 0.0
Cl6 Cl-1 0.3567 0.2863 0.0795 1 0.0
C6 C+2 -0.2293 0.0204 -0.3002 1 0.0
Cl11 Cl-1 0.0481 -0.1213 -0.0415 1 0.0
O2 O-2 0.1416 0.0451 0.1632 1 0.0
Ge1 Ge+2 0.43687 -0.0265 0.35614 1 0.0
C7 C+2 -0.0642 -0.026 -0.4678 1 0.0
Ge3 Ge+2 -0.00246 0.17871 -0.35153 1 0.0
Cl2 Cl-1 0.5976 0.0469 0.4473 1 0.0
C5 C+2 0.1571 -0.0319 -0.3233 1 0.0
Cl10 Cl-1 -0.1693 0.0831 -0.0441 1 0.0
C3 C+2 0.4235 -0.1534 0.1528 1 0.0
C8 C+2 -0.0626 -0.1594 -0.2874 1 0.0
O5 O-2 0.276 -0.0373 -0.322 1 0.0
O4 O-2 0.4799 0.0376 -0.0733 1 0.0
O1 O-2 0.7646 -0.0251 0.2025 1 0.0
Ru2 Ru+2 -0.03844 -0.01134 -0.31807 1 0.0
Ru1 Ru+2 0.45282 0 0.16628 1 0.0
O6 O-2 -0.3427 0.045 -0.2903 1 0.0
Cl12 Cl-1 0.1586 0.1263 -0.0896 1 0.0
